data_7012782
loop_
_publ_author_name
'Hagadorn, John R.'
'Zahn, Theresa I.'
'Que, Jr., Lawrence'
'Tolman, William B.'

_publ_section_title
;
 Dicopper(i,i) and delocalized mixed-valent dicopper(i,ii) complexes of
 a sterically hindered carboxylate ligand
;
_journal_issue 9
_journal_name_full 'Dalton Transactions'
_journal_page_first 1790
_journal_paper_doi 10.1039/b301154b
_journal_year 2003
_chemical_compound_source 'John R. Hagadorn'
_chemical_formula_moiety 'C62 H74 Cu2 O7, Cl O4'
_chemical_formula_sum 'C62 H74 Cl Cu2 O11'
_chemical_formula_weight 1157.74
_chemical_name_common ((Mes2ArCO2)2Cu2(THF)3)ClO4
_chemical_name_systematic
;
[(Mes2ArCO2)2Cu2(THF)3]ClO4
;
_space_group_IT_number 60
_symmetry_cell_setting orthorhombic
_symmetry_space_group_name_Hall '-P 2n 2ab'
_symmetry_space_group_name_H-M 'P b c n'
_atom_sites_solution_hydrogens geom
_atom_sites_solution_primary direct
_atom_sites_solution_secondary difmap
_audit_creation_method SHELXL
_cell_angle_alpha 90.00
_cell_angle_beta 90.00
_cell_angle_gamma 90.00
_cell_formula_units_Z 8
_cell_length_a 19.0070(11)
_cell_length_b 24.1849(14)
_cell_length_c 25.3555(15)
_cell_measurement_reflns_used 5599
_cell_measurement_temperature 173(2)
_cell_measurement_theta_max 27.028
_cell_measurement_theta_min 2.439
_cell_volume 11655.5(12)
_computing_cell_refinement 'SAINT, Bruker'
_computing_data_collection 'SMART, Bruker'
_computing_data_reduction 'SAINT, Bruker'
_computing_molecular_graphics 'SHELXTL, Bruker'
_computing_structure_refinement 'SHELXL-97 (Sheldrick, 1997)'
_computing_structure_solution 'SHELXS-97 (Sheldrick, 1990)'
_diffrn_ambient_temperature 173(2)
_diffrn_measured_fraction_theta_full 0.998
_diffrn_measured_fraction_theta_max 0.998
_diffrn_measurement_device_type 'Siemens SMART Platform CCD'
_diffrn_measurement_method 'area detector, omega scans'
_diffrn_radiation_monochromator graphite
_diffrn_radiation_source 'fine-focus sealed tube'
_diffrn_radiation_type MoK\a
_diffrn_radiation_wavelength 0.71073
_diffrn_reflns_av_R_equivalents 0.0561
_diffrn_reflns_av_sigmaI/netI 0.0463
_diffrn_reflns_limit_h_max 24
_diffrn_reflns_limit_h_min -24
_diffrn_reflns_limit_k_max 31
_diffrn_reflns_limit_k_min -31
_diffrn_reflns_limit_l_max 23
_diffrn_reflns_limit_l_min -32
_diffrn_reflns_number 67759
_diffrn_reflns_theta_full 27.48
_diffrn_reflns_theta_max 27.48
_diffrn_reflns_theta_min 1.36
_exptl_absorpt_coefficient_mu 0.834
_exptl_absorpt_correction_T_max 1.00
_exptl_absorpt_correction_T_min 0.898
_exptl_absorpt_correction_type multi-scan
_exptl_absorpt_process_details 'SADABS (Sheldrick, 1996)'
_exptl_crystal_colour violet
_exptl_crystal_density_diffrn 1.320
_exptl_crystal_density_method 'not measured'
_exptl_crystal_description block
_exptl_crystal_F_000 4872
_exptl_crystal_preparation THF/pentane
_exptl_crystal_size_max 0.4
_exptl_crystal_size_mid 0.3
_exptl_crystal_size_min 0.3
_refine_diff_density_max 0.981
_refine_diff_density_min -0.730
_refine_diff_density_rms 0.084
_refine_ls_extinction_method none
_refine_ls_goodness_of_fit_ref 1.173
_refine_ls_hydrogen_treatment riding
_refine_ls_matrix_type full
_refine_ls_number_parameters 763
_refine_ls_number_reflns 13335
_refine_ls_number_restraints 40
_refine_ls_restrained_S_all 1.172
_refine_ls_R_factor_all 0.1106
_refine_ls_R_factor_gt 0.0793
_refine_ls_shift/su_max 0.002
_refine_ls_shift/su_mean 0.000
_refine_ls_structure_factor_coef Fsqd
_refine_ls_weighting_details
;
calc w=1/[\s^2^(Fo^2^)+(0.0110P)^2^+55.2519P] where
P=(Fo^2^+2Fc^2^)/3
;
_refine_ls_weighting_scheme calc
_refine_ls_wR_factor_gt 0.1587
_refine_ls_wR_factor_ref 0.1676
_reflns_number_gt 9504
_reflns_number_total 13335
_reflns_threshold_expression >2sigma(I)
_cod_data_source_file b301154b.txt
_cod_data_source_block I_b
_cod_depositor_comments
;
The following automatic conversions were performed:

'_exptl_absorpt_correction_type' tag value 'multi-scans' was replaced
with 'multi-scan' value.

Automatic conversion script
Id: cif_fix_values 1646 2011-03-28 12:23:43Z adriana 
;
_cod_original_sg_symbol_H-M Pbcn
_cod_database_code 7012782

loop_
_symmetry_equiv_pos_as_xyz
'x, y, z'
'-x+1/2, -y+1/2, z+1/2'
'x+1/2, -y+1/2, -z'
'-x, y, -z+1/2'
'-x, -y, -z'
'x-1/2, y-1/2, -z-1/2'
'-x-1/2, y-1/2, z'
'x, -y, z-1/2'

loop_
_atom_site_label
_atom_site_type_symbol
_atom_site_fract_x
_atom_site_fract_y
_atom_site_fract_z
_atom_site_U_iso_or_equiv
_atom_site_adp_type
_atom_site_occupancy
_atom_site_symmetry_multiplicity
_atom_site_calc_flag
_atom_site_refinement_flags
_atom_site_disorder_assembly
_atom_site_disorder_group
Cu1 Cu 0.23537(3) 0.38320(2) 0.63267(2) 0.02786(13) Uani 1 1 d . . .
Cu2 Cu 0.33454(3) 0.44415(3) 0.63639(2) 0.03572(16) Uani 1 1 d . A .
O1 O 0.26873(18) 0.35887(13) 0.56589(12) 0.0328(8) Uani 1 1 d . A .
O2 O 0.35847(18) 0.41780(14) 0.56888(13) 0.0358(8) Uani 1 1 d . . .
O3 O 0.19557(19) 0.42511(14) 0.68826(13) 0.0357(8) Uani 1 1 d . A .
O4 O 0.29270(19) 0.47642(14) 0.69613(13) 0.0355(8) Uani 1 1 d . . .
O5 O 0.14297(18) 0.34117(15) 0.61986(15) 0.0417(10) Uani 0.527(6) 1 d P A 1
O5B O 0.14297(18) 0.34117(15) 0.61986(15) 0.0417(10) Uani 0.47 1 d P A 2
O6 O 0.2799(2) 0.31570(17) 0.67631(15) 0.0537(11) Uani 1 1 d . A .
O7 O 0.4153(2) 0.49850(18) 0.63871(16) 0.0549(11) Uani 1 1 d . . .
C1 C 0.3220(2) 0.38174(19) 0.54612(18) 0.0269(9) Uani 1 1 d . A .
C2 C 0.3419(2) 0.36559(18) 0.49063(18) 0.0279(10) Uani 1 1 d . . .
C3 C 0.3951(2) 0.32728(19) 0.4805(2) 0.0319(11) Uani 1 1 d . A .
C4 C 0.4099(3) 0.3139(2) 0.4281(2) 0.0408(13) Uani 1 1 d . . .
H4 H 0.4459 0.2879 0.4206 0.049 Uiso 1 1 calc R A .
C5 C 0.3734(3) 0.3377(2) 0.3873(2) 0.0422(13) Uani 1 1 d . A .
H5 H 0.3846 0.3280 0.3520 0.051 Uiso 1 1 calc R . .
C6 C 0.3207(3) 0.3753(2) 0.39713(19) 0.0389(12) Uani 1 1 d . . .
H6 H 0.2957 0.3917 0.3687 0.047 Uiso 1 1 calc R A .
C7 C 0.3042(3) 0.38944(19) 0.44923(18) 0.0302(10) Uani 1 1 d . A .
C8 C 0.4336(3) 0.2977(2) 0.5248(2) 0.0356(11) Uani 1 1 d . . .
C9 C 0.4136(3) 0.2433(2) 0.5368(2) 0.0460(14) Uani 1 1 d . A .
C10 C 0.4488(3) 0.2154(3) 0.5773(3) 0.0553(17) Uani 1 1 d . . .
H10 H 0.4362 0.1782 0.5848 0.066 Uiso 1 1 calc R A .
C11 C 0.5011(3) 0.2400(3) 0.6066(3) 0.0518(15) Uani 1 1 d . A .
C12 C 0.5202(3) 0.2936(3) 0.5932(3) 0.0552(17) Uani 1 1 d . . .
H12 H 0.5565 0.3111 0.6128 0.066 Uiso 1 1 calc R A .
C13 C 0.4886(3) 0.3228(2) 0.5524(3) 0.0461(14) Uani 1 1 d . A .
C14 C 0.3538(3) 0.2150(2) 0.5081(3) 0.0609(18) Uani 1 1 d . . .
H14A H 0.3117 0.2383 0.5098 0.091 Uiso 1 1 calc R A .
H14B H 0.3441 0.1793 0.5249 0.091 Uiso 1 1 calc R . .
H14C H 0.3670 0.2091 0.4712 0.091 Uiso 1 1 calc R . .
C15 C 0.5357(4) 0.2104(3) 0.6530(3) 0.076(2) Uani 1 1 d . . .
H15A H 0.5820 0.1965 0.6423 0.114 Uiso 1 1 calc R A .
H15B H 0.5061 0.1794 0.6641 0.114 Uiso 1 1 calc R . .
H15C H 0.5413 0.2363 0.6824 0.114 Uiso 1 1 calc R . .
C16 C 0.5146(3) 0.3799(3) 0.5390(3) 0.0606(18) Uani 1 1 d . . .
H16A H 0.5248 0.4002 0.5716 0.091 Uiso 1 1 calc R A .
H16B H 0.4784 0.3997 0.5189 0.091 Uiso 1 1 calc R . .
H16C H 0.5575 0.3771 0.5178 0.091 Uiso 1 1 calc R . .
C17 C 0.2451(3) 0.4308(2) 0.45837(18) 0.0335(11) Uani 1 1 d . . .
C18 C 0.2609(3) 0.4877(2) 0.46208(19) 0.0419(13) Uani 1 1 d . A .
C19 C 0.2059(4) 0.5251(2) 0.4646(2) 0.0492(15) Uani 1 1 d . . .
H19 H 0.2163 0.5635 0.4657 0.059 Uiso 1 1 calc R A .
C20 C 0.1365(4) 0.5083(2) 0.4657(2) 0.0523(16) Uani 1 1 d . A .
C21 C 0.1216(3) 0.4520(2) 0.4635(2) 0.0450(14) Uani 1 1 d . . .
H21 H 0.0741 0.4401 0.4646 0.054 Uiso 1 1 calc R A .
C22 C 0.1757(3) 0.4126(2) 0.4598(2) 0.0369(12) Uani 1 1 d . A .
C23 C 0.3365(4) 0.5073(3) 0.4630(2) 0.0579(17) Uani 1 1 d . . .
H23A H 0.3385 0.5463 0.4527 0.087 Uiso 1 1 calc R A .
H23B H 0.3644 0.4852 0.4382 0.087 Uiso 1 1 calc R . .
H23C H 0.3557 0.5030 0.4987 0.087 Uiso 1 1 calc R . .
C24 C 0.0761(4) 0.5506(3) 0.4668(3) 0.077(2) Uani 1 1 d . . .
H24A H 0.0716 0.5660 0.5024 0.115 Uiso 1 1 calc R A .
H24B H 0.0320 0.5324 0.4568 0.115 Uiso 1 1 calc R . .
H24C H 0.0861 0.5805 0.4418 0.115 Uiso 1 1 calc R . .
C25 C 0.1572(3) 0.3523(2) 0.4560(3) 0.0484(14) Uani 1 1 d . . .
H25A H 0.1728 0.3378 0.4219 0.073 Uiso 1 1 calc R A .
H25B H 0.1061 0.3479 0.4592 0.073 Uiso 1 1 calc R . .
H25C H 0.1806 0.3320 0.4845 0.073 Uiso 1 1 calc R . .
C26 C 0.2301(3) 0.46445(19) 0.70808(18) 0.0349(12) Uani 1 1 d . A .
C27 C 0.1922(3) 0.5004(2) 0.7473(2) 0.0370(12) Uani 1 1 d . . .
C28 C 0.1783(3) 0.5554(2) 0.7336(2) 0.0456(14) Uani 1 1 d . A .
C29 C 0.1358(4) 0.5869(2) 0.7666(2) 0.068(2) Uani 1 1 d . . .
H29 H 0.1243 0.6239 0.7574 0.082 Uiso 1 1 calc R A .
C30 C 0.1102(5) 0.5642(3) 0.8131(3) 0.077(3) Uani 1 1 d . A .
H30 H 0.0802 0.5855 0.8350 0.093 Uiso 1 1 calc R . .
C31 C 0.1277(4) 0.5111(2) 0.8278(2) 0.0549(17) Uani 1 1 d . . .
H31 H 0.1109 0.4966 0.8602 0.066 Uiso 1 1 calc R A .
C32 C 0.1697(3) 0.4785(2) 0.79540(19) 0.0396(13) Uani 1 1 d . A .
C33 C 0.2112(3) 0.5812(2) 0.6861(2) 0.0435(14) Uani 1 1 d . . .
C34 C 0.2728(4) 0.6126(2) 0.6928(2) 0.0479(15) Uani 1 1 d . A .
C35 C 0.3046(4) 0.6360(2) 0.6492(2) 0.0502(15) Uani 1 1 d . . .
H35 H 0.3452 0.6584 0.6537 0.060 Uiso 1 1 calc R A .
C36 C 0.2782(3) 0.6273(2) 0.5988(2) 0.0467(14) Uani 1 1 d . A .
C37 C 0.2168(4) 0.5962(2) 0.5922(2) 0.0516(16) Uani 1 1 d . . .
H37 H 0.1983 0.5907 0.5578 0.062 Uiso 1 1 calc R A .
C38 C 0.1824(3) 0.5734(2) 0.6352(2) 0.0450(14) Uani 1 1 d . A .
C39 C 0.3045(4) 0.6203(3) 0.7466(2) 0.0650(19) Uani 1 1 d . . .
H39A H 0.3494 0.6399 0.7435 0.097 Uiso 1 1 calc R A .
H39B H 0.3124 0.5840 0.7629 0.097 Uiso 1 1 calc R . .
H39C H 0.2723 0.6419 0.7687 0.097 Uiso 1 1 calc R . .
C40 C 0.3152(4) 0.6525(3) 0.5510(3) 0.075(2) Uani 1 1 d . . .
H40A H 0.3063 0.6924 0.5500 0.112 Uiso 1 1 calc R A .
H40B H 0.2971 0.6354 0.5187 0.112 Uiso 1 1 calc R . .
H40C H 0.3659 0.6458 0.5536 0.112 Uiso 1 1 calc R . .
C41 C 0.1157(4) 0.5406(3) 0.6268(3) 0.0637(18) Uani 1 1 d . . .
H41A H 0.0750 0.5653 0.6294 0.096 Uiso 1 1 calc R A .
H41B H 0.1121 0.5117 0.6538 0.096 Uiso 1 1 calc R . .
H41C H 0.1167 0.5235 0.5918 0.096 Uiso 1 1 calc R . .
C42 C 0.1932(3) 0.4234(2) 0.81574(19) 0.0342(11) Uani 1 1 d . . .
C43 C 0.1461(3) 0.3789(2) 0.8198(2) 0.0360(11) Uani 1 1 d . A .
C44 C 0.1691(3) 0.3301(2) 0.8432(2) 0.0388(12) Uani 1 1 d . . .
H44 H 0.1376 0.2997 0.8455 0.047 Uiso 1 1 calc R A .
C45 C 0.2368(3) 0.3246(2) 0.8636(2) 0.0411(12) Uani 1 1 d . A .
C46 C 0.2822(3) 0.3691(2) 0.8583(2) 0.0409(13) Uani 1 1 d . . .
H46 H 0.3287 0.3658 0.8716 0.049 Uiso 1 1 calc R A .
C47 C 0.2624(3) 0.4181(2) 0.83441(19) 0.0368(12) Uani 1 1 d . A .
C48 C 0.0738(3) 0.3832(3) 0.7965(3) 0.0541(16) Uani 1 1 d . . .
H48A H 0.0517 0.3466 0.7961 0.081 Uiso 1 1 calc R A .
H48B H 0.0771 0.3974 0.7603 0.081 Uiso 1 1 calc R . .
H48C H 0.0452 0.4085 0.8178 0.081 Uiso 1 1 calc R . .
C49 C 0.2617(3) 0.2714(2) 0.8892(2) 0.0533(16) Uani 1 1 d . . .
H49A H 0.2961 0.2532 0.8662 0.080 Uiso 1 1 calc R A .
H49B H 0.2214 0.2468 0.8948 0.080 Uiso 1 1 calc R . .
H49C H 0.2837 0.2799 0.9232 0.080 Uiso 1 1 calc R . .
C50 C 0.3157(3) 0.4649(2) 0.8297(2) 0.0537(16) Uani 1 1 d . . .
H50A H 0.3580 0.4556 0.8499 0.081 Uiso 1 1 calc R A .
H50B H 0.2951 0.4991 0.8436 0.081 Uiso 1 1 calc R . .
H50C H 0.3282 0.4702 0.7925 0.081 Uiso 1 1 calc R . .
C51 C 0.0812(4) 0.3647(3) 0.6014(5) 0.115(4) Uani 0.527(6) 1 d P A 1
H51A H 0.0908 0.3864 0.5691 0.138 Uiso 0.527(6) 1 calc PR A 1
H51B H 0.0612 0.3897 0.6283 0.138 Uiso 0.527(6) 1 calc PR A 1
C52 C 0.0309(4) 0.3195(3) 0.5896(3) 0.073(2) Uani 0.527(6) 1 d P A 1
H52A H -0.0184 0.3318 0.5943 0.088 Uiso 0.527(6) 1 calc PR A 1
H52B H 0.0371 0.3054 0.5532 0.088 Uiso 0.527(6) 1 calc PR A 1
C53 C 0.0500(6) 0.2791(5) 0.6278(5) 0.055(3) Uani 0.527(6) 1 d P A 1
H53A H 0.0645 0.2442 0.6105 0.066 Uiso 0.527(6) 1 calc PR A 1
H53B H 0.0101 0.2712 0.6518 0.066 Uiso 0.527(6) 1 calc PR A 1
C54 C 0.1106(6) 0.3040(5) 0.6578(5) 0.054(3) Uani 0.527(6) 1 d P A 1
H54A H 0.0938 0.3245 0.6891 0.065 Uiso 0.527(6) 1 calc PR A 1
H54B H 0.1442 0.2751 0.6693 0.065 Uiso 0.527(6) 1 calc PR A 1
C51B C 0.0812(4) 0.3647(3) 0.6014(5) 0.115(4) Uani 0.47 1 d P A 2
H51C H 0.0908 0.3864 0.5691 0.138 Uiso 0.473(6) 1 calc PR A 2
H51D H 0.0612 0.3897 0.6283 0.138 Uiso 0.473(6) 1 calc PR A 2
C52B C 0.0309(4) 0.3195(3) 0.5896(3) 0.073(2) Uani 0.47 1 d P A 2
H52C H 0.0017 0.3286 0.5584 0.088 Uiso 0.473(6) 1 calc PR A 2
H52D H -0.0004 0.3124 0.6200 0.088 Uiso 0.473(6) 1 calc PR A 2
C53B C 0.0782(7) 0.2698(6) 0.5786(6) 0.057(4) Uani 0.473(6) 1 d P A 2
H53C H 0.0569 0.2354 0.5924 0.069 Uiso 0.473(6) 1 calc PR A 2
H53D H 0.0867 0.2655 0.5403 0.069 Uiso 0.473(6) 1 calc PR A 2
C54B C 0.1427(7) 0.2825(5) 0.6060(7) 0.062(4) Uani 0.473(6) 1 d P A 2
H54C H 0.1835 0.2740 0.5832 0.075 Uiso 0.473(6) 1 calc PR A 2
H54D H 0.1463 0.2597 0.6383 0.075 Uiso 0.473(6) 1 calc PR A 2
C55 C 0.2770(6) 0.3093(4) 0.7320(3) 0.113(4) Uani 1 1 d . . .
H55A H 0.3022 0.3401 0.7494 0.136 Uiso 1 1 calc R A .
H55B H 0.2274 0.3098 0.7440 0.136 Uiso 1 1 calc R . .
C56 C 0.3086(5) 0.2582(4) 0.7458(4) 0.118(4) Uani 1 1 d . A .
H56A H 0.2720 0.2303 0.7538 0.141 Uiso 1 1 calc R . .
H56B H 0.3387 0.2628 0.7774 0.141 Uiso 1 1 calc R . .
C57 C 0.3522(5) 0.2396(3) 0.6998(3) 0.086(3) Uani 1 1 d . . .
H57A H 0.4030 0.2445 0.7071 0.103 Uiso 1 1 calc R A .
H57B H 0.3432 0.2002 0.6916 0.103 Uiso 1 1 calc R . .
C58 C 0.3293(5) 0.2760(4) 0.6551(3) 0.092(3) Uani 1 1 d . A .
H58A H 0.3703 0.2952 0.6396 0.110 Uiso 1 1 calc R . .
H58B H 0.3065 0.2536 0.6272 0.110 Uiso 1 1 calc R . .
C59 C 0.4429(3) 0.5227(3) 0.6866(2) 0.0556(16) Uani 1 1 d . A .
H59A H 0.4505 0.4941 0.7139 0.067 Uiso 1 1 calc R . .
H59B H 0.4104 0.5511 0.7007 0.067 Uiso 1 1 calc R . .
C60 C 0.5112(3) 0.5480(3) 0.6699(3) 0.068(2) Uani 1 1 d . . .
H60A H 0.5495 0.5203 0.6696 0.081 Uiso 1 1 calc R A .
H60B H 0.5246 0.5790 0.6933 0.081 Uiso 1 1 calc R . .
C61 C 0.4945(4) 0.5683(3) 0.6143(3) 0.068(2) Uani 1 1 d . A .
H61A H 0.4718 0.6051 0.6151 0.082 Uiso 1 1 calc R . .
H61B H 0.5376 0.5704 0.5924 0.082 Uiso 1 1 calc R . .
C62 C 0.4451(4) 0.5254(3) 0.5936(3) 0.075(2) Uani 1 1 d . A .
H62A H 0.4077 0.5428 0.5721 0.090 Uiso 1 1 calc R . .
H62B H 0.4707 0.4984 0.5714 0.090 Uiso 1 1 calc R . .
Cl1 Cl 0.47821(16) 0.37515(12) 0.71910(14) 0.0584(8) Uani 0.50 1 d PDU B -1
O8 O 0.4205(4) 0.3824(3) 0.6823(3) 0.063(2) Uani 0.50 1 d PDU B -1
O9 O 0.4625(7) 0.4043(5) 0.7663(4) 0.118(6) Uani 0.50 1 d PDU B -1
O10 O 0.5407(5) 0.3969(5) 0.6959(5) 0.142(7) Uani 0.50 1 d PDU B -1
O11 O 0.4873(6) 0.3178(3) 0.7296(4) 0.089(4) Uani 0.50 1 d PDU B -1
Cl2 Cl 0.01224(19) 0.21152(12) 0.73620(13) 0.0511(8) Uani 0.50 1 d PDU C -1
O12 O -0.0017(10) 0.1686(5) 0.7727(4) 0.132(6) Uani 0.50 1 d PDU C -1
O13 O 0.0662(10) 0.2435(9) 0.7559(7) 0.132(7) Uani 0.50 1 d PDU C -1
O14 O -0.0489(10) 0.2421(9) 0.7290(7) 0.142(9) Uani 0.50 1 d PDU C -1
O15 O 0.0313(6) 0.1872(5) 0.6881(4) 0.110(5) Uani 0.50 1 d PDU C -1

loop_
_atom_site_aniso_label
_atom_site_aniso_U_11
_atom_site_aniso_U_22
_atom_site_aniso_U_33
_atom_site_aniso_U_23
_atom_site_aniso_U_13
_atom_site_aniso_U_12
Cu1 0.0306(3) 0.0280(3) 0.0250(3) -0.0034(2) 0.0064(3) -0.0053(2)
Cu2 0.0418(3) 0.0392(3) 0.0262(3) -0.0074(3) 0.0071(3) -0.0158(3)
O1 0.0357(19) 0.0346(18) 0.0280(17) -0.0058(14) 0.0078(15) -0.0139(15)
O2 0.0318(18) 0.047(2) 0.0289(18) -0.0087(16) 0.0070(15) -0.0119(16)
O3 0.043(2) 0.0317(18) 0.0322(18) -0.0070(15) 0.0121(16) -0.0055(16)
O4 0.044(2) 0.0352(18) 0.0274(17) -0.0067(15) 0.0060(16) -0.0097(16)
O5 0.0295(19) 0.040(2) 0.056(2) -0.0040(18) -0.0001(17) -0.0095(16)
O5B 0.0295(19) 0.040(2) 0.056(2) -0.0040(18) -0.0001(17) -0.0095(16)
O6 0.061(3) 0.064(3) 0.035(2) 0.0077(19) 0.0068(19) 0.031(2)
O7 0.052(2) 0.074(3) 0.039(2) -0.013(2) 0.000(2) -0.033(2)
C1 0.021(2) 0.029(2) 0.031(2) -0.001(2) 0.0001(19) 0.0009(19)
C2 0.029(2) 0.026(2) 0.029(2) -0.0021(19) 0.008(2) -0.0051(19)
C3 0.026(2) 0.030(2) 0.040(3) -0.004(2) 0.008(2) -0.005(2)
C4 0.034(3) 0.039(3) 0.049(3) -0.015(3) 0.018(3) -0.006(2)
C5 0.042(3) 0.049(3) 0.035(3) -0.014(2) 0.019(2) -0.016(3)
C6 0.048(3) 0.044(3) 0.025(2) -0.004(2) 0.007(2) -0.011(3)
C7 0.033(3) 0.031(2) 0.027(2) -0.002(2) 0.005(2) -0.007(2)
C8 0.025(2) 0.040(3) 0.042(3) -0.005(2) 0.003(2) 0.007(2)
C9 0.044(3) 0.041(3) 0.053(4) -0.005(3) 0.003(3) 0.006(3)
C10 0.043(3) 0.042(3) 0.080(5) 0.001(3) 0.008(3) 0.014(3)
C11 0.039(3) 0.050(3) 0.066(4) -0.002(3) -0.004(3) 0.016(3)
C12 0.020(3) 0.071(4) 0.074(4) -0.011(4) -0.007(3) 0.008(3)
C13 0.025(3) 0.048(3) 0.066(4) -0.006(3) 0.003(3) 0.000(2)
C14 0.062(4) 0.043(3) 0.077(5) 0.000(3) -0.013(4) -0.014(3)
C15 0.058(4) 0.085(5) 0.084(5) 0.009(4) -0.015(4) 0.031(4)
C16 0.034(3) 0.064(4) 0.085(5) -0.003(4) 0.002(3) -0.015(3)
C17 0.046(3) 0.034(3) 0.020(2) 0.0010(19) 0.000(2) 0.003(2)
C18 0.066(4) 0.038(3) 0.022(2) 0.001(2) -0.006(3) -0.004(3)
C19 0.081(5) 0.035(3) 0.032(3) -0.001(2) -0.011(3) 0.007(3)
C20 0.079(5) 0.046(3) 0.032(3) 0.000(3) -0.007(3) 0.023(3)
C21 0.041(3) 0.059(4) 0.036(3) 0.001(3) 0.001(2) 0.010(3)
C22 0.042(3) 0.038(3) 0.031(3) 0.003(2) -0.001(2) 0.000(2)
C23 0.082(5) 0.047(3) 0.045(3) 0.004(3) -0.011(3) -0.018(3)
C24 0.098(6) 0.069(5) 0.063(5) -0.004(4) -0.005(4) 0.047(4)
C25 0.036(3) 0.042(3) 0.067(4) -0.004(3) 0.000(3) -0.005(3)
C26 0.055(3) 0.026(2) 0.024(2) 0.0024(19) 0.009(2) 0.002(2)
C27 0.055(3) 0.030(2) 0.027(2) -0.004(2) 0.008(2) 0.002(2)
C28 0.076(4) 0.032(3) 0.029(3) -0.001(2) 0.010(3) 0.008(3)
C29 0.125(7) 0.034(3) 0.046(4) 0.006(3) 0.030(4) 0.025(4)
C30 0.139(7) 0.046(4) 0.047(4) 0.003(3) 0.045(4) 0.032(4)
C31 0.090(5) 0.044(3) 0.030(3) 0.001(2) 0.023(3) 0.018(3)
C32 0.061(4) 0.032(3) 0.026(2) -0.001(2) 0.009(2) 0.003(3)
C33 0.072(4) 0.024(2) 0.035(3) 0.002(2) 0.013(3) 0.011(3)
C34 0.082(5) 0.029(3) 0.033(3) 0.002(2) 0.009(3) 0.015(3)
C35 0.062(4) 0.037(3) 0.051(4) 0.009(3) 0.009(3) 0.014(3)
C36 0.046(3) 0.054(4) 0.040(3) 0.012(3) 0.012(3) 0.013(3)
C37 0.071(4) 0.054(4) 0.029(3) 0.006(3) 0.004(3) 0.012(3)
C38 0.064(4) 0.033(3) 0.038(3) 0.006(2) 0.010(3) 0.014(3)
C39 0.105(6) 0.049(4) 0.041(3) -0.004(3) -0.007(4) -0.003(4)
C40 0.070(5) 0.099(6) 0.055(4) 0.029(4) 0.024(4) 0.019(4)
C41 0.081(5) 0.060(4) 0.050(4) 0.017(3) -0.005(4) -0.003(4)
C42 0.047(3) 0.031(2) 0.025(2) -0.001(2) 0.006(2) 0.001(2)
C43 0.036(3) 0.038(3) 0.034(3) 0.004(2) 0.011(2) 0.003(2)
C44 0.041(3) 0.039(3) 0.037(3) 0.006(2) 0.011(2) -0.007(2)
C45 0.048(3) 0.040(3) 0.035(3) 0.011(2) 0.007(3) 0.003(2)
C46 0.042(3) 0.049(3) 0.032(3) 0.007(2) 0.001(2) -0.002(2)
C47 0.048(3) 0.037(3) 0.025(2) 0.001(2) 0.003(2) -0.011(2)
C48 0.041(3) 0.059(4) 0.062(4) 0.011(3) 0.005(3) 0.005(3)
C49 0.046(3) 0.054(3) 0.060(4) 0.026(3) 0.012(3) 0.006(3)
C50 0.071(4) 0.049(3) 0.041(3) 0.001(3) -0.004(3) -0.025(3)
C51 0.041(4) 0.077(5) 0.228(12) -0.040(7) -0.059(6) 0.008(4)
C52 0.045(4) 0.085(5) 0.090(6) -0.013(5) -0.015(4) -0.020(4)
C53 0.042(6) 0.047(6) 0.076(9) -0.004(6) 0.013(6) -0.015(5)
C54 0.045(6) 0.068(8) 0.051(7) 0.019(6) -0.003(5) -0.026(6)
C51B 0.041(4) 0.077(5) 0.228(12) -0.040(7) -0.059(6) 0.008(4)
C52B 0.045(4) 0.085(5) 0.090(6) -0.013(5) -0.015(4) -0.020(4)
C53B 0.046(8) 0.054(8) 0.072(10) -0.016(7) 0.008(7) -0.012(6)
C54B 0.041(7) 0.034(6) 0.111(13) -0.021(7) -0.016(8) -0.008(6)
C55 0.199(11) 0.109(7) 0.032(4) 0.020(4) 0.022(5) 0.083(7)
C56 0.131(8) 0.136(8) 0.086(6) 0.062(6) 0.049(6) 0.085(7)
C57 0.094(6) 0.091(6) 0.073(5) 0.036(5) 0.020(5) 0.049(5)
C58 0.108(7) 0.101(6) 0.068(5) 0.026(5) 0.028(5) 0.066(5)
C59 0.061(4) 0.059(4) 0.047(4) -0.016(3) -0.017(3) -0.004(3)
C60 0.039(3) 0.056(4) 0.108(6) -0.021(4) -0.034(4) -0.001(3)
C61 0.053(4) 0.063(4) 0.088(5) -0.019(4) 0.008(4) -0.024(3)
C62 0.077(5) 0.083(5) 0.064(4) -0.016(4) 0.018(4) -0.054(4)
Cl1 0.0480(17) 0.0440(16) 0.083(2) -0.0083(16) -0.0133(16) -0.0030(13)
O8 0.049(5) 0.048(5) 0.091(6) 0.012(5) -0.024(5) -0.003(4)
O9 0.177(17) 0.082(8) 0.096(10) -0.036(8) -0.026(9) 0.022(9)
O10 0.058(7) 0.120(11) 0.25(2) -0.009(13) 0.019(10) -0.042(8)
O11 0.116(10) 0.048(4) 0.102(10) 0.000(5) -0.038(7) 0.013(5)
Cl2 0.052(2) 0.0402(13) 0.061(3) -0.0076(13) -0.0071(17) -0.0002(13)
O12 0.190(16) 0.090(8) 0.117(12) 0.044(8) -0.016(15) -0.012(11)
O13 0.100(10) 0.126(16) 0.169(18) -0.066(13) -0.011(10) -0.047(9)
O14 0.143(13) 0.150(17) 0.133(14) -0.037(11) -0.066(13) 0.098(14)
O15 0.109(10) 0.127(11) 0.093(9) -0.052(8) -0.010(8) -0.007(8)

loop_
_atom_type_symbol
_atom_type_description
_atom_type_scat_dispersion_real
_atom_type_scat_dispersion_imag
_atom_type_scat_source
C C 0.0033 0.0016 'International Tables Vol C Tables 4.2.6.8 and 6.1.1.4'
H H 0.0000 0.0000 'International Tables Vol C Tables 4.2.6.8 and 6.1.1.4'
O O 0.0106 0.0060 'International Tables Vol C Tables 4.2.6.8 and 6.1.1.4'
Cu Cu 0.3201 1.2651 'International Tables Vol C Tables 4.2.6.8 and 6.1.1.4'
Cl Cl 0.1484 0.1585 'International Tables Vol C Tables 4.2.6.8 and 6.1.1.4'

loop_
_geom_angle_atom_site_label_1
_geom_angle_atom_site_label_2
_geom_angle_atom_site_label_3
_geom_angle
_geom_angle_site_symmetry_1
_geom_angle_site_symmetry_3
_geom_angle_publ_flag
O3 Cu1 O1 164.09(15) . . ?
O3 Cu1 O5 92.35(15) . . ?
O1 Cu1 O5 89.49(14) . . ?
O3 Cu1 O6 100.42(15) . . ?
O1 Cu1 O6 95.28(15) . . ?
O5 Cu1 O6 92.42(16) . . ?
O3 Cu1 Cu2 87.46(11) . . ?
O1 Cu1 Cu2 87.88(10) . . ?
O5 Cu1 Cu2 169.54(11) . . ?
O6 Cu1 Cu2 97.90(13) . . ?
O4 Cu2 O2 167.23(16) . . ?
O4 Cu2 O7 91.60(16) . . ?
O2 Cu2 O7 93.61(15) . . ?
O4 Cu2 Cu1 87.38(11) . . ?
O2 Cu2 Cu1 86.91(10) . . ?
O7 Cu2 Cu1 177.40(14) . . ?
C1 O1 Cu1 119.2(3) . . ?
C1 O2 Cu2 121.3(3) . . ?
C26 O3 Cu1 119.5(3) . . ?
C26 O4 Cu2 119.8(3) . . ?
C51 O5 C54 96.8(7) . . ?
C51 O5 Cu1 125.1(4) . . ?
C54 O5 Cu1 124.3(5) . . ?
C55 O6 C58 108.8(5) . . ?
C55 O6 Cu1 125.4(4) . . ?
C58 O6 Cu1 124.7(4) . . ?
C62 O7 C59 110.1(4) . . ?
C62 O7 Cu2 124.9(4) . . ?
C59 O7 Cu2 124.2(4) . . ?
O2 C1 O1 124.6(4) . . ?
O2 C1 C2 118.0(4) . . ?
O1 C1 C2 117.4(4) . . ?
C3 C2 C7 120.5(4) . . ?
C3 C2 C1 121.8(4) . . ?
C7 C2 C1 117.7(4) . . ?
C4 C3 C2 118.3(5) . . ?
C4 C3 C8 119.9(5) . . ?
C2 C3 C8 121.7(4) . . ?
C5 C4 C3 121.3(5) . . ?
C4 C5 C6 120.6(5) . . ?
C5 C6 C7 119.7(5) . . ?
C2 C7 C6 119.6(5) . . ?
C2 C7 C17 122.4(4) . . ?
C6 C7 C17 118.0(4) . . ?
C13 C8 C9 120.0(5) . . ?
C13 C8 C3 121.8(5) . . ?
C9 C8 C3 118.2(5) . . ?
C10 C9 C8 118.9(6) . . ?
C10 C9 C14 119.5(6) . . ?
C8 C9 C14 121.6(5) . . ?
C11 C10 C9 122.2(6) . . ?
C10 C11 C12 117.4(6) . . ?
C10 C11 C15 121.7(6) . . ?
C12 C11 C15 120.9(6) . . ?
C13 C12 C11 122.9(6) . . ?
C12 C13 C8 118.5(5) . . ?
C12 C13 C16 119.5(5) . . ?
C8 C13 C16 122.0(6) . . ?
C22 C17 C18 120.6(5) . . ?
C22 C17 C7 119.7(4) . . ?
C18 C17 C7 119.6(5) . . ?
C19 C18 C17 118.6(6) . . ?
C19 C18 C23 120.8(5) . . ?
C17 C18 C23 120.6(5) . . ?
C20 C19 C18 122.1(5) . . ?
C19 C20 C21 118.7(6) . . ?
C19 C20 C24 121.3(6) . . ?
C21 C20 C24 120.0(7) . . ?
C20 C21 C22 121.2(6) . . ?
C17 C22 C21 118.6(5) . . ?
C17 C22 C25 121.9(5) . . ?
C21 C22 C25 119.5(5) . . ?
O4 C26 O3 124.7(4) . . ?
O4 C26 C27 118.5(5) . . ?
O3 C26 C27 116.8(5) . . ?
C32 C27 C28 121.3(5) . . ?
C32 C27 C26 120.3(4) . . ?
C28 C27 C26 118.3(4) . . ?
C29 C28 C27 118.7(5) . . ?
C29 C28 C33 120.0(5) . . ?
C27 C28 C33 121.2(5) . . ?
C30 C29 C28 119.9(5) . . ?
C31 C30 C29 120.9(6) . . ?
C30 C31 C32 120.5(5) . . ?
C31 C32 C27 118.5(5) . . ?
C31 C32 C42 118.2(5) . . ?
C27 C32 C42 123.2(5) . . ?
C34 C33 C38 120.3(5) . . ?
C34 C33 C28 118.4(5) . . ?
C38 C33 C28 121.3(6) . . ?
C35 C34 C33 119.2(6) . . ?
C35 C34 C39 120.1(6) . . ?
C33 C34 C39 120.7(5) . . ?
C34 C35 C36 121.1(6) . . ?
C35 C36 C37 119.6(5) . . ?
C35 C36 C40 120.2(6) . . ?
C37 C36 C40 120.2(6) . . ?
C38 C37 C36 120.9(6) . . ?
C37 C38 C33 118.9(6) . . ?
C37 C38 C41 119.6(6) . . ?
C33 C38 C41 121.6(5) . . ?
C47 C42 C43 120.3(5) . . ?
C47 C42 C32 118.5(5) . . ?
C43 C42 C32 121.1(5) . . ?
C44 C43 C42 118.7(5) . . ?
C44 C43 C48 120.9(5) . . ?
C42 C43 C48 120.2(5) . . ?
C43 C44 C45 121.9(5) . . ?
C46 C45 C44 117.8(5) . . ?
C46 C45 C49 120.4(5) . . ?
C44 C45 C49 121.8(5) . . ?
C47 C46 C45 122.6(5) . . ?
C46 C47 C42 118.7(5) . . ?
C46 C47 C50 119.4(5) . . ?
C42 C47 C50 121.9(5) . . ?
O5 C51 C52 108.3(7) . . ?
C53 C52 C51 101.7(7) . . ?
C52 C53 C54 105.3(9) . . ?
O5 C54 C53 103.7(9) . . ?
C56 C55 O6 108.9(7) . . ?
C55 C56 C57 107.7(6) . . ?
C58 C57 C56 104.6(6) . . ?
O6 C58 C57 107.3(6) . . ?
O7 C59 C60 104.0(5) . . ?
C59 C60 C61 102.3(5) . . ?
C62 C61 C60 103.4(6) . . ?
O7 C62 C61 106.5(6) . . ?
O9 Cl1 O11 110.7(6) . . ?
O9 Cl1 O10 109.9(6) . . ?
O11 Cl1 O10 109.6(6) . . ?
O9 Cl1 O8 108.8(6) . . ?
O11 Cl1 O8 109.3(5) . . ?
O10 Cl1 O8 108.6(6) . . ?
O13 Cl2 O14 111.7(6) . . ?
O13 Cl2 O15 111.0(7) . . ?
O14 Cl2 O15 109.0(7) . . ?
O13 Cl2 O12 108.3(7) . . ?
O14 Cl2 O12 108.7(8) . . ?
O15 Cl2 O12 108.0(6) . . ?

loop_
_geom_bond_atom_site_label_1
_geom_bond_atom_site_label_2
_geom_bond_distance
_geom_bond_site_symmetry_2
_geom_bond_publ_flag
Cu1 O3 1.894(3) . ?
Cu1 O1 1.901(3) . ?
Cu1 O5 2.055(3) . ?
Cu1 O6 2.146(4) . ?
Cu1 Cu2 2.3947(8) . ?
Cu2 O4 1.881(3) . ?
Cu2 O2 1.882(3) . ?
Cu2 O7 2.022(4) . ?
O1 C1 1.257(5) . ?
O2 C1 1.255(5) . ?
O3 C26 1.261(6) . ?
O4 C26 1.261(6) . ?
O5 C51 1.385(8) . ?
O5 C54 1.453(11) . ?
O6 C55 1.422(7) . ?
O6 C58 1.447(8) . ?
O7 C62 1.432(7) . ?
O7 C59 1.446(6) . ?
C1 C2 1.509(6) . ?
C2 C3 1.395(7) . ?
C2 C7 1.397(7) . ?
C3 C4 1.395(7) . ?
C3 C8 1.518(7) . ?
C4 C5 1.371(8) . ?
C5 C6 1.377(8) . ?
C6 C7 1.400(6) . ?
C7 C17 1.521(7) . ?
C8 C13 1.398(7) . ?
C8 C9 1.402(8) . ?
C9 C10 1.400(8) . ?
C9 C14 1.513(8) . ?
C10 C11 1.376(9) . ?
C11 C12 1.388(9) . ?
C11 C15 1.526(9) . ?
C12 C13 1.389(9) . ?
C13 C16 1.507(8) . ?
C17 C22 1.392(7) . ?
C17 C18 1.411(7) . ?
C18 C19 1.384(8) . ?
C18 C23 1.513(8) . ?
C19 C20 1.380(9) . ?
C20 C21 1.392(8) . ?
C20 C24 1.539(8) . ?
C21 C22 1.405(7) . ?
C22 C25 1.501(7) . ?
C26 C27 1.506(7) . ?
C27 C32 1.396(7) . ?
C27 C28 1.399(7) . ?
C28 C29 1.391(8) . ?
C28 C33 1.493(7) . ?
C29 C30 1.388(8) . ?
C30 C31 1.379(8) . ?
C31 C32 1.389(7) . ?
C32 C42 1.498(7) . ?
C33 C34 1.408(9) . ?
C33 C38 1.413(8) . ?
C34 C35 1.381(8) . ?
C34 C39 1.504(8) . ?
C35 C36 1.387(8) . ?
C36 C37 1.398(9) . ?
C36 C40 1.529(8) . ?
C37 C38 1.386(8) . ?
C38 C41 1.511(9) . ?
C42 C47 1.402(8) . ?
C42 C43 1.404(7) . ?
C43 C44 1.393(7) . ?
C43 C48 1.500(8) . ?
C44 C45 1.393(8) . ?
C45 C46 1.385(7) . ?
C45 C49 1.517(7) . ?
C46 C47 1.384(7) . ?
C47 C50 1.524(7) . ?
C51 C52 1.482(9) . ?
C52 C53 1.424(14) . ?
C53 C54 1.506(15) . ?
C53B C54B 1.443(17) . ?
C55 C56 1.418(10) . ?
C56 C57 1.500(10) . ?
C57 C58 1.499(9) . ?
C59 C60 1.498(9) . ?
C60 C61 1.527(10) . ?
C61 C62 1.492(8) . ?
Cl1 O9 1.421(8) . ?
Cl1 O11 1.423(7) . ?
Cl1 O10 1.427(9) . ?
Cl1 O8 1.450(7) . ?
Cl2 O13 1.380(9) . ?
Cl2 O14 1.389(9) . ?
Cl2 O15 1.400(8) . ?
Cl2 O12 1.416(9) . ?

loop_
_geom_torsion_atom_site_label_1
_geom_torsion_atom_site_label_2
_geom_torsion_atom_site_label_3
_geom_torsion_atom_site_label_4
_geom_torsion
_geom_torsion_site_symmetry_1
_geom_torsion_site_symmetry_2
_geom_torsion_site_symmetry_3
_geom_torsion_site_symmetry_4
_geom_torsion_publ_flag
O3 Cu1 Cu2 O4 5.92(16) . . . . ?
O1 Cu1 Cu2 O4 170.70(15) . . . . ?
O5 Cu1 Cu2 O4 95.1(6) . . . . ?
O6 Cu1 Cu2 O4 -94.26(15) . . . . ?
O3 Cu1 Cu2 O2 -162.66(16) . . . . ?
O1 Cu1 Cu2 O2 2.12(16) . . . . ?
O5 Cu1 Cu2 O2 -73.5(6) . . . . ?
O6 Cu1 Cu2 O2 97.16(15) . . . . ?
O3 Cu1 Cu2 O7 -61(3) . . . . ?
O1 Cu1 Cu2 O7 104(3) . . . . ?
O5 Cu1 Cu2 O7 28(3) . . . . ?
O6 Cu1 Cu2 O7 -161(3) . . . . ?
O3 Cu1 O1 C1 69.0(7) . . . . ?
O5 Cu1 O1 C1 165.8(4) . . . . ?
O6 Cu1 O1 C1 -101.8(4) . . . . ?
Cu2 Cu1 O1 C1 -4.1(3) . . . . ?
O4 Cu2 O2 C1 -64.3(8) . . . . ?
O7 Cu2 O2 C1 -178.2(4) . . . . ?
Cu1 Cu2 O2 C1 -0.7(4) . . . . ?
O1 Cu1 O3 C26 -75.7(7) . . . . ?
O5 Cu1 O3 C26 -172.2(4) . . . . ?
O6 Cu1 O3 C26 94.9(4) . . . . ?
Cu2 Cu1 O3 C26 -2.6(4) . . . . ?
O2 Cu2 O4 C26 52.7(8) . . . . ?
O7 Cu2 O4 C26 166.8(4) . . . . ?
Cu1 Cu2 O4 C26 -10.8(4) . . . . ?
O3 Cu1 O5 C51 66.2(7) . . . . ?
O1 Cu1 O5 C51 -97.9(7) . . . . ?
O6 Cu1 O5 C51 166.8(7) . . . . ?
Cu2 Cu1 O5 C51 -22.5(11) . . . . ?
O3 Cu1 O5 C54 -64.6(7) . . . . ?
O1 Cu1 O5 C54 131.2(7) . . . . ?
O6 Cu1 O5 C54 35.9(7) . . . . ?
Cu2 Cu1 O5 C54 -153.4(8) . . . . ?
O3 Cu1 O6 C55 -0.3(7) . . . . ?
O1 Cu1 O6 C55 177.1(7) . . . . ?
O5 Cu1 O6 C55 -93.2(7) . . . . ?
Cu2 Cu1 O6 C55 88.5(7) . . . . ?
O3 Cu1 O6 C58 -167.2(6) . . . . ?
O1 Cu1 O6 C58 10.3(6) . . . . ?
O5 Cu1 O6 C58 100.0(6) . . . . ?
Cu2 Cu1 O6 C58 -78.3(6) . . . . ?
O4 Cu2 O7 C62 -137.6(6) . . . . ?
O2 Cu2 O7 C62 30.7(6) . . . . ?
Cu1 Cu2 O7 C62 -71(3) . . . . ?
O4 Cu2 O7 C59 31.2(5) . . . . ?
O2 Cu2 O7 C59 -160.5(5) . . . . ?
Cu1 Cu2 O7 C59 98(3) . . . . ?
Cu2 O2 C1 O1 -2.3(7) . . . . ?
Cu2 O2 C1 C2 176.0(3) . . . . ?
Cu1 O1 C1 O2 4.9(6) . . . . ?
Cu1 O1 C1 C2 -173.5(3) . . . . ?
O2 C1 C2 C3 82.2(6) . . . . ?
O1 C1 C2 C3 -99.3(5) . . . . ?
O2 C1 C2 C7 -99.2(5) . . . . ?
O1 C1 C2 C7 79.3(6) . . . . ?
C7 C2 C3 C4 0.6(7) . . . . ?
C1 C2 C3 C4 179.1(4) . . . . ?
C7 C2 C3 C8 -175.6(4) . . . . ?
C1 C2 C3 C8 2.9(7) . . . . ?
C2 C3 C4 C5 0.0(7) . . . . ?
C8 C3 C4 C5 176.3(5) . . . . ?
C3 C4 C5 C6 -0.3(8) . . . . ?
C4 C5 C6 C7 -0.2(8) . . . . ?
C3 C2 C7 C6 -1.0(7) . . . . ?
C1 C2 C7 C6 -179.6(4) . . . . ?
C3 C2 C7 C17 179.2(4) . . . . ?
C1 C2 C7 C17 0.6(7) . . . . ?
C5 C6 C7 C2 0.8(7) . . . . ?
C5 C6 C7 C17 -179.4(4) . . . . ?
C4 C3 C8 C13 103.0(6) . . . . ?
C2 C3 C8 C13 -80.8(6) . . . . ?
C4 C3 C8 C9 -75.5(6) . . . . ?
C2 C3 C8 C9 100.6(6) . . . . ?
C13 C8 C9 C10 1.1(8) . . . . ?
C3 C8 C9 C10 179.7(5) . . . . ?
C13 C8 C9 C14 179.3(5) . . . . ?
C3 C8 C9 C14 -2.1(8) . . . . ?
C8 C9 C10 C11 1.7(9) . . . . ?
C14 C9 C10 C11 -176.5(6) . . . . ?
C9 C10 C11 C12 -2.5(9) . . . . ?
C9 C10 C11 C15 176.0(6) . . . . ?
C10 C11 C12 C13 0.6(9) . . . . ?
C15 C11 C12 C13 -177.9(6) . . . . ?
C11 C12 C13 C8 2.1(9) . . . . ?
C11 C12 C13 C16 -177.4(6) . . . . ?
C9 C8 C13 C12 -2.9(8) . . . . ?
C3 C8 C13 C12 178.6(5) . . . . ?
C9 C8 C13 C16 176.5(5) . . . . ?
C3 C8 C13 C16 -2.0(8) . . . . ?
C2 C7 C17 C22 -95.6(6) . . . . ?
C6 C7 C17 C22 84.6(6) . . . . ?
C2 C7 C17 C18 88.3(6) . . . . ?
C6 C7 C17 C18 -91.5(6) . . . . ?
C22 C17 C18 C19 -3.0(7) . . . . ?
C7 C17 C18 C19 173.1(4) . . . . ?
C22 C17 C18 C23 177.2(5) . . . . ?
C7 C17 C18 C23 -6.7(7) . . . . ?
C17 C18 C19 C20 2.5(8) . . . . ?
C23 C18 C19 C20 -177.8(5) . . . . ?
C18 C19 C20 C21 -0.7(9) . . . . ?
C18 C19 C20 C24 -178.1(5) . . . . ?
C19 C20 C21 C22 -0.7(8) . . . . ?
C24 C20 C21 C22 176.7(5) . . . . ?
C18 C17 C22 C21 1.7(7) . . . . ?
C7 C17 C22 C21 -174.4(4) . . . . ?
C18 C17 C22 C25 -179.9(5) . . . . ?
C7 C17 C22 C25 4.0(7) . . . . ?
C20 C21 C22 C17 0.2(8) . . . . ?
C20 C21 C22 C25 -178.2(5) . . . . ?
Cu2 O4 C26 O3 12.4(7) . . . . ?
Cu2 O4 C26 C27 -165.3(3) . . . . ?
Cu1 O3 C26 O4 -5.1(7) . . . . ?
Cu1 O3 C26 C27 172.7(3) . . . . ?
O4 C26 C27 C32 -117.0(6) . . . . ?
O3 C26 C27 C32 65.1(7) . . . . ?
O4 C26 C27 C28 65.0(7) . . . . ?
O3 C26 C27 C28 -112.9(6) . . . . ?
C32 C27 C28 C29 -5.9(10) . . . . ?
C26 C27 C28 C29 172.0(6) . . . . ?
C32 C27 C28 C33 170.9(6) . . . . ?
C26 C27 C28 C33 -11.2(9) . . . . ?
C27 C28 C29 C30 2.2(11) . . . . ?
C33 C28 C29 C30 -174.6(7) . . . . ?
C28 C29 C30 C31 1.6(13) . . . . ?
C29 C30 C31 C32 -2.0(13) . . . . ?
C30 C31 C32 C27 -1.5(10) . . . . ?
C30 C31 C32 C42 173.8(7) . . . . ?
C28 C27 C32 C31 5.5(9) . . . . ?
C26 C27 C32 C31 -172.4(6) . . . . ?
C28 C27 C32 C42 -169.6(6) . . . . ?
C26 C27 C32 C42 12.6(9) . . . . ?
C29 C28 C33 C34 80.7(8) . . . . ?
C27 C28 C33 C34 -96.1(7) . . . . ?
C29 C28 C33 C38 -100.7(7) . . . . ?
C27 C28 C33 C38 82.5(8) . . . . ?
C38 C33 C34 C35 0.3(8) . . . . ?
C28 C33 C34 C35 178.9(5) . . . . ?
C38 C33 C34 C39 -178.9(5) . . . . ?
C28 C33 C34 C39 -0.3(8) . . . . ?
C33 C34 C35 C36 -2.3(8) . . . . ?
C39 C34 C35 C36 176.9(6) . . . . ?
C34 C35 C36 C37 2.6(9) . . . . ?
C34 C35 C36 C40 -178.6(6) . . . . ?
C35 C36 C37 C38 -0.9(9) . . . . ?
C40 C36 C37 C38 -179.7(6) . . . . ?
C36 C37 C38 C33 -1.1(8) . . . . ?
C36 C37 C38 C41 179.3(5) . . . . ?
C34 C33 C38 C37 1.4(8) . . . . ?
C28 C33 C38 C37 -177.2(5) . . . . ?
C34 C33 C38 C41 -179.0(5) . . . . ?
C28 C33 C38 C41 2.4(8) . . . . ?
C31 C32 C42 C47 -102.4(7) . . . . ?
C27 C32 C42 C47 72.7(7) . . . . ?
C31 C32 C42 C43 73.1(7) . . . . ?
C27 C32 C42 C43 -111.9(6) . . . . ?
C47 C42 C43 C44 1.0(7) . . . . ?
C32 C42 C43 C44 -174.4(5) . . . . ?
C47 C42 C43 C48 -175.8(5) . . . . ?
C32 C42 C43 C48 8.9(7) . . . . ?
C42 C43 C44 C45 1.1(8) . . . . ?
C48 C43 C44 C45 177.8(5) . . . . ?
C43 C44 C45 C46 -2.0(8) . . . . ?
C43 C44 C45 C49 179.9(5) . . . . ?
C44 C45 C46 C47 0.7(8) . . . . ?
C49 C45 C46 C47 178.9(5) . . . . ?
C45 C46 C47 C42 1.3(8) . . . . ?
C45 C46 C47 C50 -179.4(5) . . . . ?
C43 C42 C47 C46 -2.1(7) . . . . ?
C32 C42 C47 C46 173.3(5) . . . . ?
C43 C42 C47 C50 178.6(5) . . . . ?
C32 C42 C47 C50 -6.0(7) . . . . ?
C54 O5 C51 C52 -47.9(10) . . . . ?
Cu1 O5 C51 C52 171.1(5) . . . . ?
O5 C51 C52 C53 31.6(11) . . . . ?
C51 C52 C53 C54 -0.9(11) . . . . ?
C51 O5 C54 C53 44.9(10) . . . . ?
Cu1 O5 C54 C53 -173.6(6) . . . . ?
C52 C53 C54 O5 -27.6(12) . . . . ?
C58 O6 C55 C56 -14.7(12) . . . . ?
Cu1 O6 C55 C56 176.7(7) . . . . ?
O6 C55 C56 C57 17.5(13) . . . . ?
C55 C56 C57 C58 -13.4(13) . . . . ?
C55 O6 C58 C57 5.8(10) . . . . ?
Cu1 O6 C58 C57 174.5(5) . . . . ?
C56 C57 C58 O6 4.6(11) . . . . ?
C62 O7 C59 C60 -23.2(7) . . . . ?
Cu2 O7 C59 C60 166.6(4) . . . . ?
O7 C59 C60 C61 35.4(6) . . . . ?
C59 C60 C61 C62 -35.0(7) . . . . ?
C59 O7 C62 C61 0.6(8) . . . . ?
Cu2 O7 C62 C61 170.8(4) . . . . ?
C60 C61 C62 O7 21.7(8) . . . . ?
